data_4002176
loop_
_publ_author_name
'Li, Hai-Yang'
'Wei, Yong-Li'
'Dong, Xi-Yan'
'Zang, Shuang-Quan'
'Mak, Thomas C. W.'

_publ_section_title
;
 Novel Tb-MOF Embedded with Viologen Species for Multi-Photofunctionality:
 Photochromism, Photomodulated Fluorescence, and Luminescent pH Sensing
;
_journal_issue 4
_journal_name_full 'Chemistry of Materials'
_journal_page_first 1327
_journal_paper_doi 10.1021/cm504350q
_journal_volume 27
_journal_year 2015
_chemical_formula_moiety 'C57 H57 N6 O23 Tb4'
_chemical_formula_sum 'C57 H57 N6 O23 Tb4'
_chemical_formula_weight 1829.82
_chemical_name_systematic
; 
 ? 
;
_space_group_IT_number 220
_symmetry_cell_setting cubic
_symmetry_space_group_name_Hall 'I -4bd 2c 3'
_symmetry_space_group_name_H-M 'I -4 3 d'
_atom_sites_solution_hydrogens geom
_atom_sites_solution_primary direct
_atom_sites_solution_secondary difmap
_audit_creation_method SHELXL-97
_cell_angle_alpha 90.00
_cell_angle_beta 90.00
_cell_angle_gamma 90.00
_cell_formula_units_Z 16
_cell_length_a 31.5176(3)
_cell_length_b 31.5176(3)
_cell_length_c 31.5176(3)
_cell_measurement_reflns_used 669
_cell_measurement_temperature 130(2)
_cell_measurement_theta_max 22.1360
_cell_measurement_theta_min 3.7590
_cell_volume 31308.3(5)
_computing_cell_refinement 'Bruker FRAMBO'
_computing_data_collection 'Bruker FRAMBO'
_computing_data_reduction 'Bruker SAINT'
_computing_molecular_graphics 'Bruker SHELXTL'
_computing_publication_material 'Bruker SHELXTL'
_computing_structure_refinement 'SHELXL-97 (Sheldrick, 1997)'
_computing_structure_solution 'SHELXS-97 (Sheldrick, 1990)'
_diffrn_ambient_temperature 130(2)
_diffrn_measured_fraction_theta_full 0.998
_diffrn_measured_fraction_theta_max 0.998
_diffrn_measurement_device_type 'multiwire proportional'
_diffrn_measurement_method 'phi and omega scans'
_diffrn_radiation_monochromator graphite
_diffrn_radiation_source 'fine-focus sealed tube'
_diffrn_radiation_type MoK\a
_diffrn_radiation_wavelength 0.71073
_diffrn_reflns_av_R_equivalents 0.0432
_diffrn_reflns_av_sigmaI/netI 0.0124
_diffrn_reflns_limit_h_max 37
_diffrn_reflns_limit_h_min -37
_diffrn_reflns_limit_k_max 37
_diffrn_reflns_limit_k_min -37
_diffrn_reflns_limit_l_max 37
_diffrn_reflns_limit_l_min -37
_diffrn_reflns_number 114024
_diffrn_reflns_theta_full 24.97
_diffrn_reflns_theta_max 24.97
_diffrn_reflns_theta_min 2.89
_diffrn_standards_decay_% 0
_diffrn_standards_interval_count 0
_diffrn_standards_interval_time 0
_diffrn_standards_number 0
_exptl_absorpt_coefficient_mu 3.636
_exptl_absorpt_correction_T_max 0.520
_exptl_absorpt_correction_T_min 0.488
_exptl_absorpt_correction_type multi-scan
_exptl_absorpt_process_details sadabs
_exptl_crystal_colour Yellow
_exptl_crystal_density_diffrn 1.553
_exptl_crystal_density_method 'not measured'
_exptl_crystal_description Triangle
_exptl_crystal_F_000 14160.2
_exptl_crystal_size_max 0.20
_exptl_crystal_size_mid 0.18
_exptl_crystal_size_min 0.18
_platon_squeeze_details
;
;
_refine_diff_density_max 0.714
_refine_diff_density_min -0.473
_refine_diff_density_rms 0.096
_refine_ls_abs_structure_details 'Flack H D (1983), Acta Cryst. A39, 876-881'
_refine_ls_abs_structure_Flack 0.00(3)
_refine_ls_extinction_method none
_refine_ls_goodness_of_fit_ref 1.095
_refine_ls_hydrogen_treatment constr
_refine_ls_matrix_type full
_refine_ls_number_parameters 271
_refine_ls_number_reflns 4592
_refine_ls_number_restraints 81
_refine_ls_restrained_S_all 1.099
_refine_ls_R_factor_all 0.0471
_refine_ls_R_factor_gt 0.0459
_refine_ls_shift/su_max 0.001
_refine_ls_shift/su_mean 0.000
_refine_ls_structure_factor_coef Fsqd
_refine_ls_weighting_details 'calc w=1/[\s^2^(Fo^2^)+(0.0654P)^2^+173.1009P] where P=(Fo^2^+2Fc^2^)/3'
_refine_ls_weighting_scheme calc
_refine_ls_wR_factor_gt 0.1248
_refine_ls_wR_factor_ref 0.1257
_reflns_number_gt 4495
_reflns_number_total 4592
_reflns_threshold_expression >2sigma(I)
_cod_data_source_file cm504350q_si_002.cif
_cod_data_source_block Tb-MOF
_cod_depositor_comments
;
The following automatic conversions were performed:

'_symmetry_cell_setting' value 'Cubic' changed to 'cubic' according
to
/usr/data/users/saulius/crontab/automatic-downloads/rss-feeds/ACS/lib/dictionaries/cif_core.dic
dictionary named 'cif_core.dic' version 2.4.2 from 2011-04-26.

Automatic conversion script
Id: cif_fix_values 3008 2015-01-20 13:52:24Z robertas 

 Adding full bibliography for 4002176.cif.
;
_cod_original_cell_volume 31308.2(5)
_cod_original_sg_symbol_H-M I-43d
_cod_database_code 4002176

loop_
_symmetry_equiv_pos_as_xyz
'x, y, z'
'y+1/4, -x+3/4, -z+1/4'
'-x, -y+1/2, z'
'-y+1/4, x+1/4, -z+3/4'
'-x+1/4, z+1/4, -y+3/4'
'x, -y, -z+1/2'
'-x+3/4, -z+1/4, y+1/4'
'-z+3/4, -y+1/4, x+1/4'
'-x+1/2, y, -z'
'z+1/4, -y+3/4, -x+1/4'
'z, x, y'
'y, z, x'
'-y, -z+1/2, x'
'z, -x, -y+1/2'
'-y+1/2, z, -x'
'-z, -x+1/2, y'
'-z+1/2, x, -y'
'y, -z, -x+1/2'
'-y+3/4, -x+1/4, z+1/4'
'y+1/4, x+1/4, z+1/4'
'x+1/4, -z+3/4, -y+1/4'
'x+1/4, z+1/4, y+1/4'
'-z+1/4, y+1/4, -x+3/4'
'z+1/4, y+1/4, x+1/4'
'x+1/2, y+1/2, z+1/2'
'y+3/4, -x+5/4, -z+3/4'
'-x+1/2, -y+1, z+1/2'
'-y+3/4, x+3/4, -z+5/4'
'-x+3/4, z+3/4, -y+5/4'
'x+1/2, -y+1/2, -z+1'
'-x+5/4, -z+3/4, y+3/4'
'-z+5/4, -y+3/4, x+3/4'
'-x+1, y+1/2, -z+1/2'
'z+3/4, -y+5/4, -x+3/4'
'z+1/2, x+1/2, y+1/2'
'y+1/2, z+1/2, x+1/2'
'-y+1/2, -z+1, x+1/2'
'z+1/2, -x+1/2, -y+1'
'-y+1, z+1/2, -x+1/2'
'-z+1/2, -x+1, y+1/2'
'-z+1, x+1/2, -y+1/2'
'y+1/2, -z+1/2, -x+1'
'-y+5/4, -x+3/4, z+3/4'
'y+3/4, x+3/4, z+3/4'
'x+3/4, -z+5/4, -y+3/4'
'x+3/4, z+3/4, y+3/4'
'-z+3/4, y+3/4, -x+5/4'
'z+3/4, y+3/4, x+3/4'

loop_
_atom_site_label
_atom_site_type_symbol
_atom_site_fract_x
_atom_site_fract_y
_atom_site_fract_z
_atom_site_U_iso_or_equiv
_atom_site_adp_type
_atom_site_occupancy
_atom_site_symmetry_multiplicity
_atom_site_calc_flag
_atom_site_refinement_flags
Tb1 Tb 0.07406(2) 0.57406(2) -0.07406(2) 0.0700(3) Uani 1 3 d SU
Tb2 Tb 0.162615(16) 0.654082(17) -0.075043(18) 0.0751(2) Uani 1 1 d .
C1 C 0.1348(4) 0.5934(4) 0.0071(4) 0.087(4) Uani 1 1 d U
C2 C 0.1537(4) 0.5790(3) 0.0490(3) 0.075(3) Uani 1 1 d .
C3 C 0.1320(3) 0.5500(4) 0.0760(4) 0.082(3) Uani 1 1 d U
H3 H 0.1051 0.5393 0.0676 0.099 Uiso 1 1 calc R
C4 C 0.1489(4) 0.5375(4) 0.1135(4) 0.091(3) Uani 1 1 d U
C5 C 0.1942(4) 0.5517(4) 0.1192(5) 0.097(4) Uani 1 1 d U
H5A H 0.2099 0.5397 0.1420 0.117 Uiso 1 1 calc R
C6 C 0.2133(3) 0.5792(4) 0.0951(3) 0.074(2) Uani 1 1 d U
C7 C 0.1955(3) 0.5934(4) 0.0597(3) 0.072(2) Uani 1 1 d .
H7 H 0.2101 0.6127 0.0418 0.086 Uiso 1 1 calc R
C8 C 0.2580(4) 0.5919(5) 0.1036(4) 0.099(4) Uani 1 1 d .
C9 C 0.1276(4) 0.5055(4) 0.1422(5) 0.110(3) Uani 1 1 d DU
H9A H 0.1354 0.5117 0.1720 0.132 Uiso 1 1 calc R
H9B H 0.0965 0.5086 0.1396 0.132 Uiso 1 1 calc R
C10 C 0.1128(5) 0.4400(5) 0.1098(7) 0.136(7) Uani 1 1 d DU
H10 H 0.0864 0.4515 0.1011 0.164 Uiso 1 1 calc R
C11 C 0.1233(6) 0.3986(6) 0.0983(7) 0.153(8) Uani 1 1 d D
H11 H 0.1041 0.3821 0.0820 0.184 Uiso 1 1 calc R
C12 C 0.1627(4) 0.3814(4) 0.1111(4) 0.100(4) Uani 1 1 d D
C13 C 0.1817(6) 0.4073(5) 0.1403(6) 0.128(6) Uani 1 1 d D
H13 H 0.2048 0.3953 0.1554 0.154 Uiso 1 1 calc R
C14 C 0.1719(5) 0.4468(4) 0.1502(5) 0.127(5) Uani 1 1 d DU
H14 H 0.1887 0.4626 0.1697 0.153 Uiso 1 1 calc R
C15 C 0.1732(5) 0.3387(4) 0.0975(4) 0.104(3) Uani 1 1 d DU
C16 C 0.1512(6) 0.3167(5) 0.0642(5) 0.113(3) Uani 1 1 d U
H16 H 0.1303 0.3310 0.0479 0.136 Uiso 1 1 calc R
C17 C 0.1603(6) 0.2755(5) 0.0559(6) 0.122(4) Uani 1 1 d U
H17 H 0.1436 0.2609 0.0355 0.147 Uiso 1 1 calc R
C18 C 0.2143(6) 0.2749(6) 0.1083(7) 0.129(4) Uani 1 1 d U
H18 H 0.2358 0.2598 0.1231 0.155 Uiso 1 1 calc R
C19 C 0.2062(6) 0.3180(6) 0.1205(6) 0.125(4) Uani 1 1 d U
H19 H 0.2217 0.3317 0.1424 0.150 Uiso 1 1 calc R
N1 N 0.1927(5) 0.2538(5) 0.0758(5) 0.139(4) Uani 1 1 d U
N2 N 0.1390(3) 0.4633(4) 0.1326(4) 0.105(3) Uani 1 1 d DU
O1 O 0.1028(2) 0.5736(3) -0.0074(3) 0.091(2) Uani 1 1 d U
O2 O 0.1537(3) 0.6254(3) -0.0102(3) 0.085(2) Uani 1 1 d .
O3 O 0.2744(3) 0.6205(3) 0.0818(3) 0.098(3) Uani 1 1 d .
O4 O 0.2776(3) 0.5742(4) 0.1343(3) 0.105(3) Uani 1 1 d .
O5 O 0.0892(2) 0.6447(2) -0.0805(2) 0.081(2) Uani 1 1 d U
H5 H 0.0753 0.6600 -0.0632 0.122 Uiso 1 1 d R
O8 O 0.1463(3) 0.6463(3) -0.1463(3) 0.076(3) Uani 1 3 d S
H8 H 0.1646 0.6646 -0.1646 0.114 Uiso 1 3 calc SR
O1W O 0.2105(3) 0.7016(4) -0.1139(4) 0.120(3) Uani 1 1 d .
H1WA H 0.2266 0.7143 -0.0964 0.180 Uiso 1 1 d R
H1WB H 0.2254 0.6871 -0.1310 0.180 Uiso 1 1 d R
O2W O 0.2051(3) 0.6924(3) -0.0263(4) 0.127(4) Uani 1 1 d .
H2WA H 0.1892 0.7078 -0.0110 0.190 Uiso 1 1 d R
H2WB H 0.2188 0.6752 -0.0106 0.190 Uiso 1 1 d R
O3W O 0.0315(3) 0.5315(3) -0.0315(3) 0.095(4) Uani 1 3 d SU
H3W H 0.0338 0.5047 -0.0385 0.143 Uiso 0.67 1 d PR

loop_
_atom_site_aniso_label
_atom_site_aniso_U_11
_atom_site_aniso_U_22
_atom_site_aniso_U_33
_atom_site_aniso_U_23
_atom_site_aniso_U_13
_atom_site_aniso_U_12
Tb1 0.0700(3) 0.0700(3) 0.0700(3) -0.0249(3) -0.0249(3) 0.0249(3)
Tb2 0.0735(3) 0.0706(3) 0.0813(3) -0.0258(3) -0.0312(3) 0.0239(2)
C1 0.090(6) 0.082(8) 0.088(8) -0.040(7) -0.042(6) 0.037(5)
C2 0.093(7) 0.055(5) 0.077(6) -0.014(5) -0.030(6) 0.009(5)
C3 0.064(5) 0.087(7) 0.096(6) -0.027(5) -0.005(4) -0.019(5)
C4 0.097(6) 0.095(6) 0.082(6) -0.026(4) -0.003(4) -0.034(6)
C5 0.092(6) 0.099(8) 0.101(8) 0.026(6) -0.028(6) -0.023(6)
C6 0.069(5) 0.082(7) 0.070(6) 0.003(4) -0.017(4) -0.005(4)
C7 0.075(6) 0.073(6) 0.067(6) -0.014(5) -0.009(5) -0.006(5)
C8 0.095(8) 0.118(10) 0.085(8) 0.021(7) -0.043(7) -0.029(7)
C9 0.090(7) 0.115(6) 0.125(9) 0.003(6) 0.020(7) -0.013(5)
C10 0.094(10) 0.104(9) 0.21(2) -0.004(10) -0.044(10) 0.013(8)
C11 0.123(14) 0.142(16) 0.19(2) -0.019(15) -0.070(14) 0.018(12)
C12 0.111(10) 0.089(9) 0.099(9) 0.025(7) 0.017(8) -0.015(8)
C13 0.120(12) 0.131(14) 0.134(14) 0.014(12) -0.021(11) 0.021(11)
C14 0.161(12) 0.091(8) 0.130(12) 0.030(9) -0.063(11) -0.018(7)
C15 0.149(10) 0.076(6) 0.085(7) 0.035(4) 0.035(6) -0.010(5)
C16 0.129(9) 0.091(6) 0.120(8) 0.016(6) 0.023(6) 0.000(6)
C17 0.148(9) 0.095(6) 0.124(9) 0.007(6) 0.028(7) 0.001(6)
C18 0.119(11) 0.115(8) 0.152(14) 0.032(8) 0.030(7) 0.012(8)
C19 0.127(11) 0.119(8) 0.129(11) 0.017(7) 0.020(7) -0.001(8)
N1 0.159(12) 0.107(8) 0.152(12) 0.004(7) 0.035(8) 0.029(7)
N2 0.061(5) 0.109(5) 0.144(10) 0.014(5) 0.015(5) -0.016(4)
O1 0.066(4) 0.103(6) 0.105(6) -0.033(5) -0.036(4) 0.038(4)
O2 0.099(6) 0.073(5) 0.081(5) -0.021(4) -0.036(4) 0.021(4)
O3 0.084(5) 0.110(6) 0.099(6) 0.036(5) -0.036(5) -0.040(5)
O4 0.079(5) 0.150(8) 0.086(5) 0.030(6) -0.018(4) -0.037(5)
O5 0.082(4) 0.083(4) 0.079(4) -0.032(3) -0.028(4) 0.030(3)
O8 0.076(3) 0.076(3) 0.076(3) -0.022(4) -0.022(4) 0.022(4)
O1W 0.102(7) 0.139(8) 0.119(8) -0.004(7) 0.019(6) -0.004(6)
O2W 0.142(8) 0.093(6) 0.145(9) -0.031(6) -0.078(7) 0.016(6)
O3W 0.095(4) 0.095(4) 0.095(4) -0.015(3) -0.015(3) 0.015(3)

loop_
_atom_type_symbol
_atom_type_description
_atom_type_scat_dispersion_real
_atom_type_scat_dispersion_imag
_atom_type_scat_source
C C 0.0033 0.0016 'International Tables Vol C Tables 4.2.6.8 and 6.1.1.4'
H H 0.0000 0.0000 'International Tables Vol C Tables 4.2.6.8 and 6.1.1.4'
O O 0.0106 0.0060 'International Tables Vol C Tables 4.2.6.8 and 6.1.1.4'
N N 0.0061 0.0033 'International Tables Vol C Tables 4.2.6.8 and 6.1.1.4'
Tb Tb -0.1723 4.1537 'International Tables Vol C Tables 4.2.6.8 and 6.1.1.4'
Cl Cl 0.1484 0.1585 'International Tables Vol C Tables 4.2.6.8 and 6.1.1.4'

loop_
_geom_angle_atom_site_label_1
_geom_angle_atom_site_label_2
_geom_angle_atom_site_label_3
_geom_angle
_geom_angle_site_symmetry_1
_geom_angle_site_symmetry_3
O5 Tb1 O5 72.0(3) 41_455 .
O5 Tb1 O5 72.0(3) 41_455 42_454
O5 Tb1 O5 72.0(3) . 42_454
O5 Tb1 O1 78.9(3) 41_455 42_454
O5 Tb1 O1 149.4(3) . 42_454
O5 Tb1 O1 90.3(3) 42_454 42_454
O5 Tb1 O1 90.3(3) 41_455 41_455
O5 Tb1 O1 78.9(3) . 41_455
O5 Tb1 O1 149.4(3) 42_454 41_455
O1 Tb1 O1 111.1(2) 42_454 41_455
O5 Tb1 O1 149.4(3) 41_455 .
O5 Tb1 O1 90.3(3) . .
O5 Tb1 O1 78.9(3) 42_454 .
O1 Tb1 O1 111.1(2) 42_454 .
O1 Tb1 O1 111.1(2) 41_455 .
O5 Tb1 O3W 137.23(19) 41_455 .
O5 Tb1 O3W 137.23(19) . .
O5 Tb1 O3W 137.23(19) 42_454 .
O1 Tb1 O3W 72.2(2) 42_454 .
O1 Tb1 O3W 72.2(2) 41_455 .
O1 Tb1 O3W 72.2(2) . .
O5 Tb1 Tb2 77.66(19) 41_455 .
O5 Tb1 Tb2 36.06(17) . .
O5 Tb1 Tb2 38.37(18) 42_454 .
O1 Tb1 Tb2 128.1(2) 42_454 .
O1 Tb1 Tb2 114.6(2) 41_455 .
O1 Tb1 Tb2 73.7(2) . .
O5 Tb1 Tb2 38.37(18) 41_455 42_454
O5 Tb1 Tb2 77.66(19) . 42_454
O5 Tb1 Tb2 36.06(17) 42_454 42_454
O1 Tb1 Tb2 73.7(2) 42_454 42_454
O1 Tb1 Tb2 128.1(2) 41_455 42_454
O1 Tb1 Tb2 114.6(2) . 42_454
O3W Tb1 Tb2 145.101(12) . 42_454
Tb2 Tb1 Tb2 59.40(2) . 42_454
O5 Tb1 Tb2 36.06(17) 41_455 41_455
O5 Tb1 Tb2 38.37(18) . 41_455
O5 Tb1 Tb2 77.66(19) 42_454 41_455
O1 Tb1 Tb2 114.6(2) 42_454 41_455
O1 Tb1 Tb2 73.7(2) 41_455 41_455
O1 Tb1 Tb2 128.1(2) . 41_455
Tb2 Tb1 Tb2 59.40(2) . 41_455
Tb2 Tb1 Tb2 59.40(2) 42_454 41_455
O2 Tb2 O3 90.5(3) . 9
O2 Tb2 O8 144.0(4) . .
O3 Tb2 O8 93.1(2) 9 .
O2 Tb2 O4 108.2(3) . 14_565
O3 Tb2 O4 140.3(4) 9 14_565
O8 Tb2 O4 91.3(3) . 14_565
O2 Tb2 O5 83.8(3) . .
O3 Tb2 O5 143.4(3) 9 .
O8 Tb2 O5 72.3(4) . .
O4 Tb2 O5 74.9(3) 14_565 .
O2 Tb2 O2W 71.7(4) . .
O3 Tb2 O2W 78.6(3) 9 .
O8 Tb2 O2W 143.9(5) . .
O4 Tb2 O2W 74.9(3) 14_565 .
O5 Tb2 O2W 132.2(3) . .
O2 Tb2 O5 75.8(3) . 42_454
O3 Tb2 O5 74.9(3) 9 42_454
O8 Tb2 O5 70.7(3) . 42_454
O4 Tb2 O5 142.7(3) 14_565 42_454
O5 Tb2 O5 68.6(3) . 42_454
O2W Tb2 O5 137.5(3) . 42_454
O2 Tb2 O1W 140.8(3) . .
O3 Tb2 O1W 72.4(4) 9 .
O8 Tb2 O1W 73.6(4) . .
O4 Tb2 O1W 71.1(4) 14_565 .
O5 Tb2 O1W 130.4(3) . .
O2W Tb2 O1W 70.4(4) . .
O5 Tb2 O1W 129.4(3) 42_454 .
O2 Tb2 Tb2 113.25(19) . 42_454
O3 Tb2 Tb2 71.4(2) 9 42_454
O8 Tb2 Tb2 36.4(2) . 42_454
O4 Tb2 Tb2 126.7(2) 14_565 42_454
O5 Tb2 Tb2 77.85(16) . 42_454
O2W Tb2 Tb2 149.5(3) . 42_454
O5 Tb2 Tb2 37.72(18) 42_454 42_454
O1W Tb2 Tb2 94.7(3) . 42_454
O2 Tb2 Tb2 122.9(2) . 41_455
O3 Tb2 Tb2 128.4(2) 9 41_455
O8 Tb2 Tb2 36.4(2) . 41_455
O4 Tb2 Tb2 70.0(2) 14_565 41_455
O5 Tb2 Tb2 39.41(19) . 41_455
O2W Tb2 Tb2 144.6(2) . 41_455
O5 Tb2 Tb2 76.94(16) 42_454 41_455
O1W Tb2 Tb2 94.5(3) . 41_455
Tb2 Tb2 Tb2 60.0 42_454 41_455
O2 Tb2 Tb1 68.3(2) . .
O3 Tb2 Tb1 109.8(3) 9 .
O8 Tb2 Tb1 76.8(4) . .
O4 Tb2 Tb1 109.6(2) 14_565 .
O5 Tb2 Tb1 35.11(18) . .
O2W Tb2 Tb1 139.1(3) . .
O5 Tb2 Tb1 35.77(17) 42_454 .
O1W Tb2 Tb1 150.4(3) . .
Tb2 Tb2 Tb1 60.298(10) 42_454 .
Tb2 Tb2 Tb1 60.298(10) 41_455 .
O1 C1 O2 126.8(11) . .
O1 C1 C2 118.5(13) . .
O2 C1 C2 114.7(10) . .
C3 C2 C7 120.3(10) . .
C3 C2 C1 121.5(11) . .
C7 C2 C1 118.1(11) . .
C4 C3 C2 121.3(10) . .
C4 C3 H3 119.4 . .
C2 C3 H3 119.4 . .
C3 C4 C5 113.1(12) . .
C3 C4 C9 122.7(11) . .
C5 C4 C9 123.1(13) . .
C6 C5 C4 124.4(12) . .
C6 C5 H5A 117.8 . .
C4 C5 H5A 117.8 . .
C5 C6 C7 121.5(11) . .
C5 C6 C8 120.6(10) . .
C7 C6 C8 117.5(11) . .
C6 C7 C2 118.6(11) . .
C6 C7 H7 120.7 . .
C2 C7 H7 120.7 . .
O3 C8 O4 122.3(11) . .
O3 C8 C6 119.0(10) . .
O4 C8 C6 118.6(11) . .
N2 C9 C4 112.8(12) . .
N2 C9 H9A 109.0 . .
C4 C9 H9A 109.0 . .
N2 C9 H9B 109.0 . .
C4 C9 H9B 109.0 . .
H9A C9 H9B 107.8 . .
N2 C10 C11 121.1(14) . .
N2 C10 H10 119.5 . .
C11 C10 H10 119.5 . .
C10 C11 C12 119.6(15) . .
C10 C11 H11 120.2 . .
C12 C11 H11 120.2 . .
C13 C12 C11 110.2(14) . .
C13 C12 C15 130.7(14) . .
C11 C12 C15 118.2(14) . .
C14 C13 C12 128.4(15) . .
C14 C13 H13 115.8 . .
C12 C13 H13 115.8 . .
N2 C14 C13 117.8(15) . .
N2 C14 H14 121.1 . .
C13 C14 H14 121.1 . .
C19 C15 C16 120.1(14) . .
C19 C15 C12 116.3(15) . .
C16 C15 C12 123.5(14) . .
C17 C16 C15 120.0(16) . .
C17 C16 H16 120.0 . .
C15 C16 H16 120.0 . .
C16 C17 N1 123.1(18) . .
C16 C17 H17 118.5 . .
N1 C17 H17 118.5 . .
N1 C18 C19 123.9(17) . .
N1 C18 H18 118.0 . .
C19 C18 H18 118.0 . .
C15 C19 C18 115.4(17) . .
C15 C19 H19 122.3 . .
C18 C19 H19 122.3 . .
C17 N1 C18 117.3(15) . .
C14 N2 C10 120.9(13) . .
C14 N2 C9 119.6(13) . .
C10 N2 C9 119.0(12) . .
C1 O1 Tb1 129.8(9) . .
C1 O2 Tb2 138.9(7) . .
C8 O3 Tb2 138.9(8) . 9
C8 O4 Tb2 137.1(8) . 13_655
Tb1 O5 Tb2 108.8(3) . .
Tb1 O5 Tb2 105.9(3) . 41_455
Tb2 O5 Tb2 102.9(3) . 41_455
Tb1 O5 H5 112.8 . .
Tb2 O5 H5 112.9 . .
Tb2 O5 H5 112.9 41_455 .
Tb2 O8 Tb2 107.1(4) 41_455 42_454
Tb2 O8 Tb2 107.1(4) 41_455 .
Tb2 O8 Tb2 107.1(4) 42_454 .
Tb2 O8 H8 111.7 41_455 .
Tb2 O8 H8 111.7 42_454 .
Tb2 O8 H8 111.7 . .
Tb2 O1W H1WA 109.5 . .
Tb2 O1W H1WB 109.3 . .
H1WA O1W H1WB 109.5 . .
Tb2 O2W H2WA 109.1 . .
Tb2 O2W H2WB 109.7 . .
H2WA O2W H2WB 109.5 . .
Tb1 O3W H3W 111.3 . .

loop_
_geom_bond_atom_site_label_1
_geom_bond_atom_site_label_2
_geom_bond_distance
_geom_bond_site_symmetry_2
Tb1 O5 2.286(8) 41_455
Tb1 O5 2.286(8) .
Tb1 O5 2.286(8) 42_454
Tb1 O1 2.288(7) 42_454
Tb1 O1 2.288(7) 41_455
Tb1 O1 2.288(7) .
Tb1 O3W 2.324(17) .
Tb1 Tb2 3.7617(10) .
Tb1 Tb2 3.7617(10) 42_454
Tb1 Tb2 3.7617(10) 41_455
Tb2 O2 2.254(9) .
Tb2 O3 2.261(7) 9
Tb2 O8 2.317(6) .
Tb2 O4 2.330(8) 14_565
Tb2 O5 2.340(7) .
Tb2 O2W 2.369(9) .
Tb2 O5 2.428(8) 42_454
Tb2 O1W 2.452(11) .
Tb2 Tb2 3.7277(8) 42_454
Tb2 Tb2 3.7277(8) 41_455
C1 O1 1.271(13) .
C1 O2 1.291(16) .
C1 C2 1.518(15) .
C2 C3 1.424(16) .
C2 C7 1.432(15) .
C3 C4 1.355(18) .
C3 H3 0.9500 .
C4 C5 1.507(17) .
C4 C9 1.512(19) .
C5 C6 1.300(16) .
C5 H5A 0.9500 .
C6 C7 1.327(14) .
C6 C8 1.492(16) .
C7 H7 0.9500 .
C8 O3 1.246(15) .
C8 O4 1.275(14) .
C9 N2 1.410(14) .
C9 H9A 0.9900 .
C9 H9B 0.9900 .
C10 N2 1.318(14) .
C10 C11 1.392(16) .
C10 H10 0.9500 .
C11 C12 1.414(15) .
C11 H11 0.9500 .
C12 C13 1.366(15) .
C12 C15 1.451(14) .
C13 C14 1.322(15) .
C13 H13 0.9500 .
C14 N2 1.287(14) .
C14 H14 0.9500 .
C15 C19 1.42(2) .
C15 C16 1.44(2) .
C16 C17 1.35(2) .
C16 H16 0.9500 .
C17 N1 1.38(2) .
C17 H17 0.9500 .
C18 N1 1.40(2) .
C18 C19 1.43(2) .
C18 H18 0.9500 .
C19 H19 0.9500 .
O3 Tb2 2.261(7) 9
O4 Tb2 2.330(8) 13_655
O5 Tb2 2.428(8) 41_455
O5 H5 0.8500 .
O8 Tb2 2.317(6) 41_455
O8 Tb2 2.317(6) 42_454
O8 H8 1.0000 .
O1W H1WA 0.8500 .
O1W H1WB 0.8499 .
O2W H2WA 0.8499 .
O2W H2WB 0.8501 .
O3W H3W 0.8768 .

loop_
_geom_torsion_atom_site_label_1
_geom_torsion_atom_site_label_2
_geom_torsion_atom_site_label_3
_geom_torsion_atom_site_label_4
_geom_torsion
_geom_torsion_site_symmetry_1
_geom_torsion_site_symmetry_4
O5 Tb1 Tb2 O2 -172.3(3) 41_455 .
O5 Tb1 Tb2 O2 111.3(4) . .
O5 Tb1 Tb2 O2 -95.7(3) 42_454 .
O1 Tb1 Tb2 O2 -107.3(3) 42_454 .
O1 Tb1 Tb2 O2 103.1(3) 41_455 .
O1 Tb1 Tb2 O2 -3.1(3) . .
O3W Tb1 Tb2 O2 9.2(2) . .
Tb2 Tb1 Tb2 O2 -135.7(2) 42_454 .
Tb2 Tb1 Tb2 O2 154.0(2) 41_455 .
O5 Tb1 Tb2 O3 -90.0(3) 41_455 9
O5 Tb1 Tb2 O3 -166.4(4) . 9
O5 Tb1 Tb2 O3 -13.4(4) 42_454 9
O1 Tb1 Tb2 O3 -25.0(3) 42_454 9
O1 Tb1 Tb2 O3 -174.6(3) 41_455 9
O1 Tb1 Tb2 O3 79.2(3) . 9
O3W Tb1 Tb2 O3 91.5(2) . 9
Tb2 Tb1 Tb2 O3 -53.4(2) 42_454 9
Tb2 Tb1 Tb2 O3 -123.7(2) 41_455 9
O5 Tb1 Tb2 O8 -1.45(17) 41_455 .
O5 Tb1 Tb2 O8 -77.8(3) . .
O5 Tb1 Tb2 O8 75.1(3) 42_454 .
O1 Tb1 Tb2 O8 63.5(2) 42_454 .
O1 Tb1 Tb2 O8 -86.1(2) 41_455 .
O1 Tb1 Tb2 O8 167.78(18) . .
O3W Tb1 Tb2 O8 180.0 . .
O5 Tb1 Tb2 O4 85.2(3) 41_455 14_565
O5 Tb1 Tb2 O4 8.9(4) . 14_565
O5 Tb1 Tb2 O4 161.8(4) 42_454 14_565
O1 Tb1 Tb2 O4 150.2(4) 42_454 14_565
O1 Tb1 Tb2 O4 0.6(4) 41_455 14_565
O1 Tb1 Tb2 O4 -105.5(3) . 14_565
O3W Tb1 Tb2 O4 -93.3(3) . 14_565
Tb2 Tb1 Tb2 O4 121.8(3) 42_454 14_565
Tb2 Tb1 Tb2 O4 51.5(3) 41_455 14_565
O5 Tb1 Tb2 O5 76.4(3) 41_455 .
O5 Tb1 Tb2 O5 153.0(5) 42_454 .
O1 Tb1 Tb2 O5 141.3(4) 42_454 .
O1 Tb1 Tb2 O5 -8.2(4) 41_455 .
O1 Tb1 Tb2 O5 -114.4(4) . .
O3W Tb1 Tb2 O5 -102.2(3) . .
Tb2 Tb1 Tb2 O5 113.0(3) 42_454 .
Tb2 Tb1 Tb2 O5 42.7(3) 41_455 .
O5 Tb1 Tb2 O2W 174.5(4) 41_455 .
O5 Tb1 Tb2 O2W 98.1(5) . .
O5 Tb1 Tb2 O2W -108.9(5) 42_454 .
O1 Tb1 Tb2 O2W -120.5(4) 42_454 .
O1 Tb1 Tb2 O2W 89.9(4) 41_455 .
O1 Tb1 Tb2 O2W -16.2(4) . .
O3W Tb1 Tb2 O2W -4.0(4) . .
Tb2 Tb1 Tb2 O2W -148.9(4) 42_454 .
Tb2 Tb1 Tb2 O2W 140.8(4) 41_455 .
O5 Tb1 Tb2 O5 -76.6(3) 41_455 42_454
O5 Tb1 Tb2 O5 -153.0(5) . 42_454
O1 Tb1 Tb2 O5 -11.6(4) 42_454 42_454
O1 Tb1 Tb2 O5 -161.2(4) 41_455 42_454
O1 Tb1 Tb2 O5 92.6(3) . 42_454
O3W Tb1 Tb2 O5 104.9(3) . 42_454
Tb2 Tb1 Tb2 O5 -40.0(3) 42_454 42_454
Tb2 Tb1 Tb2 O5 -110.3(3) 41_455 42_454
O5 Tb1 Tb2 O1W -0.9(5) 41_455 .
O5 Tb1 Tb2 O1W -77.2(6) . .
O5 Tb1 Tb2 O1W 75.7(6) 42_454 .
O1 Tb1 Tb2 O1W 64.1(6) 42_454 .
O1 Tb1 Tb2 O1W -85.5(5) 41_455 .
O1 Tb1 Tb2 O1W 168.4(5) . .
O3W Tb1 Tb2 O1W -179.4(5) . .
Tb2 Tb1 Tb2 O1W 35.7(5) 42_454 .
Tb2 Tb1 Tb2 O1W -34.6(5) 41_455 .
O5 Tb1 Tb2 Tb2 -36.59(17) 41_455 42_454
O5 Tb1 Tb2 Tb2 -113.0(3) . 42_454
O5 Tb1 Tb2 Tb2 40.0(3) 42_454 42_454
O1 Tb1 Tb2 Tb2 28.4(2) 42_454 42_454
O1 Tb1 Tb2 Tb2 -121.2(2) 41_455 42_454
O1 Tb1 Tb2 Tb2 132.64(18) . 42_454
Tb2 Tb1 Tb2 Tb2 -70.287(8) 41_455 42_454
O5 Tb1 Tb2 Tb2 33.70(17) 41_455 41_455
O5 Tb1 Tb2 Tb2 -42.7(3) . 41_455
O5 Tb1 Tb2 Tb2 110.3(3) 42_454 41_455
O1 Tb1 Tb2 Tb2 98.7(2) 42_454 41_455
O1 Tb1 Tb2 Tb2 -50.9(2) 41_455 41_455
O1 Tb1 Tb2 Tb2 -157.08(18) . 41_455
Tb2 Tb1 Tb2 Tb2 70.287(8) 42_454 41_455
O1 C1 C2 C3 -12.6(15) . .
O2 C1 C2 C3 167.4(10) . .
O1 C1 C2 C7 163.8(10) . .
O2 C1 C2 C7 -16.2(14) . .
C7 C2 C3 C4 4.2(17) . .
C1 C2 C3 C4 -179.5(11) . .
C2 C3 C4 C5 -9.1(18) . .
C2 C3 C4 C9 -177.6(11) . .
C3 C4 C5 C6 12(2) . .
C9 C4 C5 C6 -179.7(14) . .
C4 C5 C6 C7 -9(2) . .
C4 C5 C6 C8 178.9(13) . .
C5 C6 C7 C2 2.3(18) . .
C8 C6 C7 C2 175.1(11) . .
C3 C2 C7 C6 0.0(15) . .
C1 C2 C7 C6 -176.4(10) . .
C5 C6 C8 O3 -174.9(14) . .
C7 C6 C8 O3 12(2) . .
C5 C6 C8 O4 2(2) . .
C7 C6 C8 O4 -170.9(13) . .
C3 C4 C9 N2 88.4(17) . .
C5 C4 C9 N2 -79.0(18) . .
N2 C10 C11 C12 0(4) . .
C10 C11 C12 C13 11(3) . .
C10 C11 C12 C15 -178.2(19) . .
C11 C12 C13 C14 -14(3) . .
C15 C12 C13 C14 176.8(18) . .
C12 C13 C14 N2 5(3) . .
C13 C12 C15 C19 6(2) . .
C11 C12 C15 C19 -162.0(16) . .
C13 C12 C15 C16 -176.2(17) . .
C11 C12 C15 C16 15(2) . .
C19 C15 C16 C17 3(2) . .
C12 C15 C16 C17 -174.0(13) . .
C15 C16 C17 N1 -6(2) . .
C16 C15 C19 C18 -1(2) . .
C12 C15 C19 C18 176.4(13) . .
N1 C18 C19 C15 1(2) . .
C16 C17 N1 C18 5(2) . .
C19 C18 N1 C17 -3(3) . .
C13 C14 N2 C10 8(3) . .
C13 C14 N2 C9 -179.6(16) . .
C11 C10 N2 C14 -10(3) . .
C11 C10 N2 C9 177.7(19) . .
C4 C9 N2 C14 88.3(19) . .
C4 C9 N2 C10 -99.7(17) . .
O2 C1 O1 Tb1 15.5(16) . .
C2 C1 O1 Tb1 -164.5(7) . .
O5 Tb1 O1 C1 16.8(11) 41_455 .
O5 Tb1 O1 C1 -36.7(8) . .
O5 Tb1 O1 C1 35.0(8) 42_454 .
O1 Tb1 O1 C1 121.0(9) 42_454 .
O1 Tb1 O1 C1 -114.8(9) 41_455 .
O3W Tb1 O1 C1 -176.9(9) . .
Tb2 Tb1 O1 C1 -4.2(8) . .
Tb2 Tb1 O1 C1 39.9(9) 42_454 .
Tb2 Tb1 O1 C1 -29.5(9) 41_455 .
O1 C1 O2 Tb2 -24.3(18) . .
C2 C1 O2 Tb2 155.7(7) . .
O3 Tb2 O2 C1 -96.4(11) 9 .
O8 Tb2 O2 C1 -0.5(13) . .
O4 Tb2 O2 C1 119.2(11) 14_565 .
O5 Tb2 O2 C1 47.4(11) . .
O2W Tb2 O2 C1 -174.3(11) . .
O5 Tb2 O2 C1 -22.1(10) 42_454 .
O1W Tb2 O2 C1 -158.5(10) . .
Tb2 Tb2 O2 C1 -26.5(11) 42_454 .
Tb2 Tb2 O2 C1 41.7(11) 41_455 .
Tb1 Tb2 O2 C1 14.8(10) . .
O4 C8 O3 Tb2 5(3) . 9
C6 C8 O3 Tb2 -178.0(9) . 9
O3 C8 O4 Tb2 -8(3) . 13_655
C6 C8 O4 Tb2 175.5(9) . 13_655
O5 Tb1 O5 Tb2 -93.63(14) 41_455 .
O5 Tb1 O5 Tb2 -17.3(3) 42_454 .
O1 Tb1 O5 Tb2 -74.9(6) 42_454 .
O1 Tb1 O5 Tb2 172.4(4) 41_455 .
O1 Tb1 O5 Tb2 60.9(3) . .
O3W Tb1 O5 Tb2 124.6(2) . .
Tb2 Tb1 O5 Tb2 -54.2(2) 42_454 .
Tb2 Tb1 O5 Tb2 -110.0(4) 41_455 .
O5 Tb1 O5 Tb2 16.3(3) 41_455 41_455
O5 Tb1 O5 Tb2 92.71(13) 42_454 41_455
O1 Tb1 O5 Tb2 35.1(6) 42_454 41_455
O1 Tb1 O5 Tb2 -77.7(3) 41_455 41_455
O1 Tb1 O5 Tb2 170.9(3) . 41_455
O3W Tb1 O5 Tb2 -125.5(2) . 41_455
Tb2 Tb1 O5 Tb2 110.0(4) . 41_455
Tb2 Tb1 O5 Tb2 55.7(2) 42_454 41_455
O2 Tb2 O5 Tb1 -60.5(3) . .
O3 Tb2 O5 Tb1 21.9(6) 9 .
O8 Tb2 O5 Tb1 92.2(3) . .
O4 Tb2 O5 Tb1 -171.4(4) 14_565 .
O2W Tb2 O5 Tb1 -119.0(4) . .
O5 Tb2 O5 Tb1 16.6(3) 42_454 .
O1W Tb2 O5 Tb1 140.8(4) . .
Tb2 Tb2 O5 Tb1 54.9(2) 42_454 .
Tb2 Tb2 O5 Tb1 112.0(4) 41_455 .
O2 Tb2 O5 Tb2 -172.5(3) . 41_455
O3 Tb2 O5 Tb2 -90.1(5) 9 41_455
O8 Tb2 O5 Tb2 -19.7(3) . 41_455
O4 Tb2 O5 Tb2 76.7(4) 14_565 41_455
O2W Tb2 O5 Tb2 129.1(4) . 41_455
O5 Tb2 O5 Tb2 -95.4(3) 42_454 41_455
O1W Tb2 O5 Tb2 28.8(5) . 41_455
Tb2 Tb2 O5 Tb2 -57.07(18) 42_454 41_455
Tb1 Tb2 O5 Tb2 -112.0(4) . 41_455
O2 Tb2 O8 Tb2 71.9(5) . 41_455
O3 Tb2 O8 Tb2 167.0(5) 9 41_455
O4 Tb2 O8 Tb2 -52.5(5) 14_565 41_455
O5 Tb2 O8 Tb2 21.2(4) . 41_455
O2W Tb2 O8 Tb2 -118.2(6) . 41_455
O5 Tb2 O8 Tb2 94.1(5) 42_454 41_455
O1W Tb2 O8 Tb2 -122.4(5) . 41_455
Tb2 Tb2 O8 Tb2 114.7(8) 42_454 41_455
Tb1 Tb2 O8 Tb2 57.3(4) . 41_455
O2 Tb2 O8 Tb2 -42.8(6) . 42_454
O3 Tb2 O8 Tb2 52.3(5) 9 42_454
O4 Tb2 O8 Tb2 -167.2(5) 14_565 42_454
O5 Tb2 O8 Tb2 -93.5(5) . 42_454
O2W Tb2 O8 Tb2 127.1(5) . 42_454
O5 Tb2 O8 Tb2 -20.6(4) 42_454 42_454
O1W Tb2 O8 Tb2 123.0(5) . 42_454
Tb2 Tb2 O8 Tb2 -114.7(8) 41_455 42_454
Tb1 Tb2 O8 Tb2 -57.3(4) . 42_454

loop_
_platon_squeeze_void_nr
_platon_squeeze_void_average_x
_platon_squeeze_void_average_y
_platon_squeeze_void_average_z
_platon_squeeze_void_volume
_platon_squeeze_void_count_electrons
_platon_squeeze_void_content
1 0.122 0.018 0.028 5711 1326 ' '
2 0.750 0.125 0.000 253 42 ' '
3 0.375 0.000 0.250 253 42 ' '
4 0.750 -0.125 0.500 253 42 ' '
5 0.125 0.000 0.750 253 42 ' '
6 1.000 0.250 0.375 253 41 ' '
7 0.500 0.250 0.625 253 41 ' '
8 0.250 0.375 0.000 253 42 ' '
9 0.625 0.500 0.250 253 42 ' '
10 0.875 0.500 0.750 253 42 ' '
11 0.250 0.625 0.500 253 42 ' '
12 0.000 0.750 0.125 253 41 ' '
13 0.500 0.750 0.875 253 41 ' '
